data_7244927
loop_
_publ_author_name
'Lu, Jun-Jun'
'Liang, Ju-Ju'
'Lin, Hong-Yan'
'Liu, Qian-Qian'
'Cui, Zi-Wei'
'Wang, Xiu-Li'

_publ_section_title
;
 Four Anderson-type [TeMo6O24]6&#x2212;-based metal--organic complexes
 with a new bis(pyrimidine)-bis(amide): multifunctional electrochemical
 and adsorption performances
;
_journal_name_full CrystEngComm
_journal_paper_doi 10.1039/D2CE00504B
_journal_year 2022
_chemical_formula_moiety 'C32 H36 Co2 Mo6 N12 O34 Te, 4(H2 O)'
_chemical_formula_sum 'C32 H44 Co2 Mo6 N12 O38 Te'
_chemical_formula_weight 2025.89
_space_group_crystal_system triclinic
_space_group_IT_number 2
_space_group_name_Hall '-P 1'
_space_group_name_H-M_alt 'P -1'
_atom_sites_solution_hydrogens mixed
_atom_sites_solution_primary dual
_audit_creation_date 2021-07-19
_audit_creation_method
;
Olex2 1.3-alpha
(compiled 2020.11.12 svn.r5f609507 for OlexSys, GUI svn.r6272)
;
_audit_update_record
;
2021-09-11 deposited with the CCDC.	2022-05-09 downloaded from the CCDC.
;
_cell_angle_alpha 76.9070(10)
_cell_angle_beta 84.5110(10)
_cell_angle_gamma 71.7590(10)
_cell_formula_units_Z 1
_cell_length_a 8.7287(5)
_cell_length_b 10.5188(6)
_cell_length_c 16.3288(9)
_cell_measurement_reflns_used 4004
_cell_measurement_temperature 296.15
_cell_measurement_theta_max 25.127
_cell_measurement_theta_min 1.628
_cell_volume 1386.38(14)
_computing_cell_refinement 'SAINT+ Ver. 2016.5-0 (Bruker-AXS, 2016)'
_computing_data_collection 'APEX3 Ver. 2016.5-0 (Bruker-AXS, 2016)'
_computing_data_reduction 'SAINT+ Ver. 2016.5-0 (Bruker-AXS, 2016)'
_computing_molecular_graphics 'OLEX2 (Dolomanov et al., 2009)'
_computing_publication_material 'OLEX2 (Dolomanov et al., 2009)'
_computing_structure_refinement 'XL (Sheldrick, 2015b)'
_computing_structure_solution 'XT (Sheldrick, 2015a)'
_diffrn_ambient_temperature 296.15
_diffrn_detector 'charge-coupled device (CCD) area detector'
_diffrn_detector_area_resol_mean 7.9
_diffrn_detector_type 'Bruker APEX II'
_diffrn_measured_fraction_theta_full 0.999
_diffrn_measured_fraction_theta_max 0.991
_diffrn_measurement_device 'three-circle diffractometer'
_diffrn_measurement_device_type 'Bruker APEX II Quazar'
_diffrn_measurement_method '0.5\% \w and 0.5\% \f scans'
_diffrn_radiation_collimation 'focusing mirrors'
_diffrn_radiation_detector 'Bruker APEX II'
_diffrn_radiation_monochromator 'mirror optics'
_diffrn_radiation_probe x-ray
_diffrn_radiation_type 'Mo K\a'
_diffrn_radiation_wavelength 0.71073
_diffrn_radiation_xray_symbol K-L~3~
_diffrn_reflns_av_R_equivalents 0.0164
_diffrn_reflns_av_unetI/netI 0.0328
_diffrn_reflns_Laue_measured_fraction_full 0.999
_diffrn_reflns_Laue_measured_fraction_max 0.991
_diffrn_reflns_limit_h_max 11
_diffrn_reflns_limit_h_min -10
_diffrn_reflns_limit_k_max 14
_diffrn_reflns_limit_k_min -12
_diffrn_reflns_limit_l_max 21
_diffrn_reflns_limit_l_min -17
_diffrn_reflns_number 10346
_diffrn_reflns_point_group_measured_fraction_full 0.999
_diffrn_reflns_point_group_measured_fraction_max 0.991
_diffrn_reflns_theta_full 25.242
_diffrn_reflns_theta_max 28.400
_diffrn_reflns_theta_min 2.084
_diffrn_source 'microfocus sealed X-ray tube'
_diffrn_source_current 30.0
_diffrn_source_power 1.2
_diffrn_source_type 'Incoatec I\ms'
_diffrn_source_voltage 40.0
_diffrn_standards_number 0
_exptl_absorpt_coefficient_mu 2.528
_exptl_absorpt_correction_T_max 0.87
_exptl_absorpt_correction_T_min 0.86
_exptl_absorpt_correction_type multi-scan
_exptl_absorpt_process_details
;
SADABS-2016/2 (Krause et al., 2015) was used for absorption correction.
;
_exptl_crystal_colour green
_exptl_crystal_colour_primary green
_exptl_crystal_density_diffrn 2.427
_exptl_crystal_density_method 'not measured'
_exptl_crystal_description block
_exptl_crystal_F_000 982
_exptl_crystal_size_max 0.24
_exptl_crystal_size_mid 0.22
_exptl_crystal_size_min 0.2
_refine_diff_density_max 0.762
_refine_diff_density_min -0.554
_refine_diff_density_rms 0.111
_refine_ls_extinction_method none
_refine_ls_goodness_of_fit_ref 1.025
_refine_ls_hydrogen_treatment constr
_refine_ls_matrix_type full
_refine_ls_number_parameters 423
_refine_ls_number_reflns 6899
_refine_ls_number_restraints 4
_refine_ls_restrained_S_all 1.027
_refine_ls_R_factor_all 0.0371
_refine_ls_R_factor_gt 0.0270
_refine_ls_shift/su_max 0.002
_refine_ls_shift/su_mean 0.000
_refine_ls_structure_factor_coef Fsqd
_refine_ls_weighting_details 'w=1/[\s^2^(Fo^2^)+(0.0284P)^2^+0.8091P] where P=(Fo^2^+2Fc^2^)/3'
_refine_ls_weighting_scheme calc
_refine_ls_wR_factor_gt 0.0619
_refine_ls_wR_factor_ref 0.0667
_reflns_Friedel_coverage 0.000
_reflns_number_gt 5590
_reflns_number_total 6899
_reflns_threshold_expression 'I > 2\s(I)'
_cod_data_source_file d2ce00504b2.cif
_cod_data_source_block 1_CCDC1
_cod_database_code 7244927
_shelx_shelxl_version_number 2018/3
_shelx_space_group_comment
;
The symmetry employed for this shelxl refinement is uniquely defined
by the following loop, which should always be used as a source of
symmetry information in preference to the above space-group names.
They are only intended as comments.
;
_olex2_refinement_description
;
1. Fixed Uiso
 At 1.2 times of:
  All C(H) groups, All N(H) groups
 At 1.5 times of:
  All O(H,H) groups
2. Restrained distances
 H5WA-H2WB_$1
 2.6 with sigma of 0.02
 H4WA-H5WA
 2.2 with sigma of 0.02
 H3WA-H4WA
 2.4 with sigma of 0.02
 Co1-H1WA \\sim Co1-H1WB
 with sigma of 0.02
3.a Free rotating group:
 O1W(H1WA,H1WB), O4W(H4WA,H4WB), O5W(H5WA,H5WB)
3.b Rotating group:
 O3W(H3WA,H3WB), O2W(H2WA,H2WB)
3.c Aromatic/amide H refined with riding coordinates:
 N5(H5), N6(H6), C1(H1), C16(H16), C10(H10), C2(H2), C15(H15), C8(H8), C7(H7),
 C3(H3), C14(H14), C11(H11)
;
_olex2_submission_special_instructions 'No special instructions were received'

loop_
_space_group_symop_operation_xyz
'x, y, z'
'-x, -y, -z'

loop_
_atom_site_label
_atom_site_type_symbol
_atom_site_fract_x
_atom_site_fract_y
_atom_site_fract_z
_atom_site_U_iso_or_equiv
_atom_site_adp_type
_atom_site_occupancy
_atom_site_site_symmetry_order
_atom_site_calc_flag
_atom_site_refinement_flags_posn
_atom_site_refinement_flags_adp
_atom_site_refinement_flags_occupancy
_atom_site_disorder_assembly
_atom_site_disorder_group
Te1 Te 0.500000 1.000000 0.000000 0.01229(6) Uani 1 2 d S . P . .
Mo1 Mo 0.69242(3) 0.90920(3) 0.17583(2) 0.01483(6) Uani 1 1 d . . . . .
Mo3 Mo 0.22088(3) 1.29872(3) -0.04048(2) 0.01541(6) Uani 1 1 d . . . . .
Mo2 Mo 0.41555(3) 1.20549(3) 0.13394(2) 0.01638(7) Uani 1 1 d . . . . .
Co1 Co 1.11933(5) 0.74752(4) 0.13345(3) 0.01908(10) Uani 1 1 d D . . . .
O13 O 0.2796(2) 1.0695(2) -0.03382(13) 0.0150(4) Uani 1 1 d . . . . .
O14 O 0.4464(2) 0.9873(2) 0.11864(12) 0.0152(4) Uani 1 1 d . . . . .
O12 O 0.3151(3) 1.2643(2) -0.15176(13) 0.0181(4) Uani 1 1 d . . . . .
O5 O 0.5187(2) 0.8112(2) 0.00260(13) 0.0152(4) Uani 1 1 d . . . . .
O15 O 0.6407(2) 1.1030(2) 0.15272(13) 0.0182(4) Uani 1 1 d . . . . .
O11 O 0.2127(3) 1.2517(2) 0.07846(13) 0.0204(5) Uani 1 1 d . . . . .
O9 O 0.0226(2) 1.3247(2) -0.06402(13) 0.0204(5) Uani 1 1 d . . . . .
O1 O 0.9001(3) 0.8670(2) 0.18051(14) 0.0231(5) Uani 1 1 d . . . . .
O3W O 1.2270(3) 0.8481(2) 0.19785(16) 0.0308(6) Uani 1 1 d . . . . .
H3WA H 1.154873 0.916557 0.211221 0.046 Uiso 1 1 d DR U . . .
H3WB H 1.291043 0.882863 0.164351 0.046 Uiso 1 1 d R U . . .
O7 O 0.4423(3) 1.3643(2) 0.11490(15) 0.0278(5) Uani 1 1 d . . . . .
O2W O 1.1202(3) 0.8838(2) 0.02143(15) 0.0323(6) Uani 1 1 d . . . . .
H2WA H 1.216583 0.843889 0.040452 0.048 Uiso 1 1 d R U . . .
H2WB H 1.111809 0.839615 -0.015501 0.048 Uiso 1 1 d R U . . .
O6 O 0.3401(3) 1.1760(2) 0.23428(14) 0.0258(5) Uani 1 1 d . . . . .
O8 O 0.2476(3) 1.4562(2) -0.05832(15) 0.0286(5) Uani 1 1 d . . . . .
O1W O 1.3474(3) 0.6396(2) 0.09885(18) 0.0337(6) Uani 1 1 d G . . . .
H1WA H 1.379841 0.553893 0.100914 0.051 Uiso 1 1 d DG U . . .
H1WB H 1.404733 0.672022 0.059723 0.051 Uiso 1 1 d DG U . . .
O4 O 0.6199(3) 0.8756(2) 0.27582(14) 0.0269(5) Uani 1 1 d . . . . .
N1 N 1.0863(3) 0.5919(3) 0.23709(17) 0.0226(6) Uani 1 1 d . . . . .
N5 N 0.8869(3) 0.2164(3) 0.40069(18) 0.0257(6) Uani 1 1 d . . . . .
H5 H 0.918701 0.208721 0.350054 0.031 Uiso 1 1 calc R U . . .
N4 N 0.4206(4) -0.5679(3) 0.73586(18) 0.0283(6) Uani 1 1 d . . . . .
N2 N 1.0123(3) 0.3870(3) 0.28318(18) 0.0256(6) Uani 1 1 d . . . . .
O3 O 0.6490(4) -0.3303(3) 0.48579(17) 0.0470(8) Uani 1 1 d . . . . .
N6 N 0.6292(4) -0.1961(3) 0.58057(18) 0.0290(7) Uani 1 1 d . . . . .
H6 H 0.597791 -0.189461 0.631407 0.035 Uiso 1 1 calc R U . . .
O2 O 0.8707(4) 0.3498(3) 0.49499(17) 0.0481(8) Uani 1 1 d . . . . .
N3 N 0.4754(4) -0.3574(3) 0.69098(19) 0.0314(7) Uani 1 1 d . . . . .
C1 C 1.0670(4) 0.4758(3) 0.2262(2) 0.0252(7) Uani 1 1 d . . . . .
H1 H 1.094741 0.454911 0.173281 0.030 Uiso 1 1 calc R U . . .
C9 C 0.6927(4) -0.0921(3) 0.5330(2) 0.0248(7) Uani 1 1 d . . . . .
C16 C 0.4150(5) -0.4436(4) 0.7458(2) 0.0337(8) Uani 1 1 d . . . . .
H16 H 0.365273 -0.416124 0.794576 0.040 Uiso 1 1 calc R U . . .
C4 C 0.9730(4) 0.4184(3) 0.3585(2) 0.0236(7) Uani 1 1 d . . . . .
C13 C 0.5448(4) -0.3988(3) 0.6214(2) 0.0251(7) Uani 1 1 d . . . . .
C6 C 0.8202(4) 0.1138(3) 0.4486(2) 0.0233(7) Uani 1 1 d . . . . .
C5 C 0.9053(4) 0.3233(3) 0.4259(2) 0.0269(7) Uani 1 1 d . . . . .
C10 C 0.7429(5) -0.0869(4) 0.4497(2) 0.0339(9) Uani 1 1 d . . . . .
H10 H 0.733626 -0.151904 0.421744 0.041 Uiso 1 1 calc R U . . .
C2 C 1.0474(4) 0.6202(4) 0.3131(2) 0.0286(8) Uani 1 1 d . . . . .
H2 H 1.060156 0.699527 0.323680 0.034 Uiso 1 1 calc R U . . .
C15 C 0.4910(5) -0.6101(4) 0.6669(2) 0.0374(9) Uani 1 1 d . . . . .
H15 H 0.496539 -0.696654 0.659589 0.045 Uiso 1 1 calc R U . . .
C8 C 0.7046(4) 0.0070(4) 0.5730(2) 0.0297(8) Uani 1 1 d . . . . .
H8 H 0.669042 0.004355 0.628746 0.036 Uiso 1 1 calc R U . . .
C7 C 0.7683(5) 0.1097(4) 0.5318(2) 0.0311(8) Uani 1 1 d . . . . .
H7 H 0.776251 0.175408 0.559501 0.037 Uiso 1 1 calc R U . . .
C12 C 0.6128(4) -0.3034(4) 0.5548(2) 0.0285(8) Uani 1 1 d . . . . .
C3 C 0.9885(5) 0.5351(4) 0.3770(2) 0.0334(9) Uani 1 1 d . . . . .
H3 H 0.960786 0.555800 0.429903 0.040 Uiso 1 1 calc R U . . .
C14 C 0.5558(5) -0.5253(4) 0.6060(2) 0.0378(9) Uani 1 1 d . . . . .
H14 H 0.604511 -0.552151 0.556964 0.045 Uiso 1 1 calc R U . . .
C11 C 0.8070(5) 0.0161(4) 0.4084(2) 0.0336(9) Uani 1 1 d . . . . .
H11 H 0.841843 0.019247 0.352549 0.040 Uiso 1 1 calc R U . . .
O4W O 1.0507(4) 1.0891(3) 0.24378(19) 0.0488(8) Uani 1 1 d G . . . .
H4WA H 0.983865 1.137811 0.205939 0.073 Uiso 1 1 d DG U . . .
H4WB H 1.128381 1.122291 0.241652 0.073 Uiso 1 1 d G U . . .
O5W O 0.8546(4) 1.2472(3) 0.1121(3) 0.0641(10) Uani 1 1 d G . . . .
H5WA H 0.766630 1.262957 0.140731 0.096 Uiso 1 1 d DG U . . .
H5WB H 0.853953 1.324940 0.082302 0.096 Uiso 1 1 d G U . . .

loop_
_atom_site_aniso_label
_atom_site_aniso_U_11
_atom_site_aniso_U_22
_atom_site_aniso_U_33
_atom_site_aniso_U_23
_atom_site_aniso_U_13
_atom_site_aniso_U_12
Te1 0.01422(13) 0.01069(12) 0.01287(13) -0.00274(10) 0.00158(10) -0.00539(10)
Mo1 0.01620(13) 0.01460(13) 0.01415(13) -0.00165(10) 0.00063(10) -0.00650(10)
Mo3 0.01650(13) 0.01207(12) 0.01828(13) -0.00296(10) 0.00099(10) -0.00574(10)
Mo2 0.01994(14) 0.01375(13) 0.01675(13) -0.00581(10) 0.00135(10) -0.00554(10)
Co1 0.0168(2) 0.0152(2) 0.0244(2) 0.00059(17) 0.00145(17) -0.00759(17)
O13 0.0156(10) 0.0127(10) 0.0172(10) -0.0026(8) 0.0009(8) -0.0060(8)
O14 0.0185(10) 0.0163(10) 0.0130(10) -0.0034(8) 0.0036(8) -0.0089(9)
O12 0.0222(11) 0.0149(10) 0.0174(11) -0.0010(9) 0.0041(9) -0.0089(9)
O5 0.0180(10) 0.0112(10) 0.0184(11) -0.0025(8) 0.0022(8) -0.0082(8)
O15 0.0183(11) 0.0157(10) 0.0227(11) -0.0039(9) -0.0019(9) -0.0075(9)
O11 0.0186(11) 0.0227(11) 0.0213(11) -0.0076(9) 0.0035(9) -0.0070(9)
O9 0.0170(11) 0.0212(11) 0.0231(12) -0.0040(9) -0.0005(9) -0.0063(9)
O1 0.0203(11) 0.0215(12) 0.0288(13) -0.0063(10) -0.0016(9) -0.0072(9)
O3W 0.0283(13) 0.0297(13) 0.0407(15) -0.0106(11) 0.0050(11) -0.0169(11)
O7 0.0325(13) 0.0164(11) 0.0378(14) -0.0081(10) -0.0024(11) -0.0099(10)
O2W 0.0353(14) 0.0275(13) 0.0342(14) 0.0025(11) -0.0018(11) -0.0156(11)
O6 0.0281(12) 0.0307(13) 0.0192(12) -0.0080(10) 0.0036(10) -0.0090(11)
O8 0.0338(14) 0.0177(12) 0.0363(14) -0.0041(10) 0.0027(11) -0.0127(10)
O1W 0.0271(13) 0.0185(12) 0.0519(18) -0.0040(12) 0.0137(12) -0.0082(11)
O4 0.0371(14) 0.0295(13) 0.0181(12) -0.0053(10) 0.0052(10) -0.0170(11)
N1 0.0233(14) 0.0189(13) 0.0247(15) 0.0017(11) 0.0012(11) -0.0101(11)
N5 0.0359(16) 0.0254(15) 0.0213(14) -0.0033(12) 0.0094(12) -0.0211(13)
N4 0.0356(17) 0.0283(16) 0.0234(15) 0.0024(12) -0.0009(13) -0.0185(14)
N2 0.0334(16) 0.0168(13) 0.0287(16) -0.0048(12) 0.0070(12) -0.0126(12)
O3 0.086(2) 0.0387(16) 0.0298(15) -0.0084(13) 0.0190(15) -0.0422(17)
N6 0.0422(18) 0.0313(16) 0.0204(14) -0.0015(12) 0.0059(13) -0.0255(14)
O2 0.087(2) 0.0409(16) 0.0323(15) -0.0136(13) 0.0234(15) -0.0445(17)
N3 0.0443(18) 0.0308(16) 0.0269(16) -0.0045(13) 0.0039(14) -0.0247(15)
C1 0.0339(19) 0.0199(16) 0.0215(17) -0.0042(13) 0.0074(14) -0.0099(14)
C9 0.0296(18) 0.0232(17) 0.0227(17) 0.0034(13) -0.0002(14) -0.0156(14)
C16 0.046(2) 0.036(2) 0.0263(19) -0.0049(16) 0.0042(16) -0.0247(18)
C4 0.0291(17) 0.0194(16) 0.0225(17) -0.0011(13) 0.0039(13) -0.0112(14)
C13 0.0297(18) 0.0240(17) 0.0222(17) 0.0039(14) -0.0018(14) -0.0149(15)
C6 0.0277(17) 0.0216(16) 0.0224(17) 0.0023(13) 0.0002(13) -0.0151(14)
C5 0.0344(19) 0.0233(17) 0.0247(18) -0.0001(14) 0.0057(15) -0.0164(15)
C10 0.053(2) 0.034(2) 0.0256(19) -0.0069(16) 0.0073(17) -0.0317(19)
C2 0.042(2) 0.0259(18) 0.0256(18) -0.0036(14) -0.0009(15) -0.0220(16)
C15 0.059(3) 0.0277(19) 0.032(2) -0.0011(16) 0.0063(19) -0.0281(19)
C8 0.044(2) 0.0284(19) 0.0214(17) -0.0038(14) 0.0086(15) -0.0216(17)
C7 0.044(2) 0.0261(18) 0.0289(19) -0.0064(15) 0.0069(16) -0.0207(17)
C12 0.0349(19) 0.0270(18) 0.0262(18) 0.0005(15) 0.0041(15) -0.0189(16)
C3 0.054(2) 0.0294(19) 0.0240(18) -0.0054(15) 0.0049(17) -0.0243(18)
C14 0.054(3) 0.033(2) 0.032(2) -0.0063(17) 0.0139(18) -0.0244(19)
C11 0.051(2) 0.036(2) 0.0228(18) -0.0048(16) 0.0089(17) -0.0283(19)
O4W 0.0546(19) 0.0461(18) 0.053(2) -0.0142(15) 0.0134(15) -0.0267(16)
O5W 0.055(2) 0.052(2) 0.086(3) -0.0045(19) 0.0088(19) -0.0270(18)

loop_
_atom_type_symbol
_atom_type_description
_atom_type_scat_dispersion_real
_atom_type_scat_dispersion_imag
_atom_type_scat_source
C C 0.0033 0.0016 'International Tables Vol C Tables 4.2.6.8 and 6.1.1.4'
H H 0.0000 0.0000 'International Tables Vol C Tables 4.2.6.8 and 6.1.1.4'
Co Co 0.3494 0.9721 'International Tables Vol C Tables 4.2.6.8 and 6.1.1.4'
Mo Mo -1.6832 0.6857 'International Tables Vol C Tables 4.2.6.8 and 6.1.1.4'
N N 0.0061 0.0033 'International Tables Vol C Tables 4.2.6.8 and 6.1.1.4'
O O 0.0106 0.0060 'International Tables Vol C Tables 4.2.6.8 and 6.1.1.4'
Te Te -0.5308 1.6751 'International Tables Vol C Tables 4.2.6.8 and 6.1.1.4'

loop_
_geom_angle_atom_site_label_1
_geom_angle_atom_site_label_2
_geom_angle_atom_site_label_3
_geom_angle
_geom_angle_site_symmetry_1
_geom_angle_site_symmetry_3
_geom_angle_publ_flag
O13 Te1 O13 180.0 . 2_675 ?
O13 Te1 O14 94.46(9) 2_675 2_675 ?
O13 Te1 O14 94.46(9) . . ?
O13 Te1 O14 85.54(8) . 2_675 ?
O13 Te1 O14 85.54(8) 2_675 . ?
O13 Te1 O5 85.09(8) . 2_675 ?
O13 Te1 O5 85.10(8) 2_675 . ?
O13 Te1 O5 94.90(8) . . ?
O13 Te1 O5 94.90(8) 2_675 2_675 ?
O14 Te1 O14 180.0 2_675 . ?
O5 Te1 O14 85.55(8) 2_675 . ?
O5 Te1 O14 94.45(8) 2_675 2_675 ?
O5 Te1 O14 85.55(8) . 2_675 ?
O5 Te1 O14 94.45(8) . . ?
O5 Te1 O5 180.0 2_675 . ?
O14 Mo1 O13 70.51(7) . 2_675 ?
O12 Mo1 O13 73.36(8) 2_675 2_675 ?
O12 Mo1 O14 82.02(8) 2_675 . ?
O15 Mo1 O13 85.39(8) . 2_675 ?
O15 Mo1 O14 74.75(8) . . ?
O15 Mo1 O12 152.72(9) . 2_675 ?
O1 Mo1 O13 88.60(9) . 2_675 ?
O1 Mo1 O14 158.50(9) . . ?
O1 Mo1 O12 97.16(9) . 2_675 ?
O1 Mo1 O15 99.26(9) . . ?
O4 Mo1 O13 160.91(9) . 2_675 ?
O4 Mo1 O14 94.21(10) . . ?
O4 Mo1 O12 93.70(10) . 2_675 ?
O4 Mo1 O15 101.98(10) . . ?
O4 Mo1 O1 107.26(11) . . ?
O12 Mo3 O13 73.04(8) . . ?
O12 Mo3 O5 81.23(8) . 2_675 ?
O5 Mo3 O13 69.64(7) 2_675 . ?
O11 Mo3 O13 85.17(8) . . ?
O11 Mo3 O12 152.11(9) . . ?
O11 Mo3 O5 74.87(8) . 2_675 ?
O9 Mo3 O13 90.84(9) . . ?
O9 Mo3 O12 96.16(9) . . ?
O9 Mo3 O5 160.28(9) . 2_675 ?
O9 Mo3 O11 101.47(9) . . ?
O8 Mo3 O13 159.20(9) . . ?
O8 Mo3 O12 93.39(10) . . ?
O8 Mo3 O5 93.15(9) . 2_675 ?
O8 Mo3 O11 101.98(11) . . ?
O8 Mo3 O9 106.54(11) . . ?
O5 Mo2 O14 70.03(7) 2_675 . ?
O15 Mo2 O14 73.19(8) . . ?
O15 Mo2 O5 84.01(8) . 2_675 ?
O15 Mo2 O11 153.10(9) . . ?
O11 Mo2 O14 84.71(8) . . ?
O11 Mo2 O5 73.97(8) . 2_675 ?
O7 Mo2 O14 158.88(9) . . ?
O7 Mo2 O5 91.15(9) . 2_675 ?
O7 Mo2 O15 96.02(10) . . ?
O7 Mo2 O11 99.61(10) . . ?
O6 Mo2 O14 93.00(9) . . ?
O6 Mo2 O5 160.92(9) . 2_675 ?
O6 Mo2 O15 99.75(10) . . ?
O6 Mo2 O11 96.48(10) . . ?
O6 Mo2 O7 106.92(11) . . ?
O9 Co1 H2WA 98.5 2_675 . ?
O1 Co1 O9 87.81(8) . 2_675 ?
O1 Co1 H2WA 115.0 . . ?
O1 Co1 N1 83.31(9) . . ?
O3W Co1 O9 170.66(9) . 2_675 ?
O3W Co1 O1 84.39(9) . . ?
O3W Co1 H2WA 80.3 . . ?
O3W Co1 N1 98.46(10) . . ?
O2W Co1 O9 82.46(9) . 2_675 ?
O2W Co1 O1 95.42(9) . . ?
O2W Co1 O3W 93.14(10) . . ?
O2W Co1 H2WA 24.9 . . ?
O2W Co1 O1W 86.60(10) . . ?
O2W Co1 N1 168.13(10) . . ?
O1W Co1 O9 99.83(10) . 2_675 ?
O1W Co1 O1 172.30(10) . . ?
O1W Co1 O3W 88.08(10) . . ?
O1W Co1 H2WA 65.1 . . ?
O1W Co1 N1 96.23(10) . . ?
N1 Co1 O9 85.70(9) . 2_675 ?
N1 Co1 H2WA 161.3 . . ?
Te1 O13 Mo1 101.86(8) . 2_675 ?
Te1 O13 Mo3 102.75(8) . . ?
Mo1 O13 Mo3 93.81(7) 2_675 . ?
Te1 O14 Mo1 102.07(8) . . ?
Te1 O14 Mo2 101.95(8) . . ?
Mo1 O14 Mo2 91.70(7) . . ?
Mo1 O12 Mo3 114.47(9) 2_675 . ?
Te1 O5 Mo3 102.50(8) . 2_675 ?
Te1 O5 Mo2 102.47(8) . 2_675 ?
Mo3 O5 Mo2 91.05(7) 2_675 2_675 ?
Mo1 O15 Mo2 116.52(10) . . ?
Mo3 O11 Mo2 116.15(10) . . ?
Mo3 O9 Co1 141.12(12) . 2_675 ?
Mo1 O1 Co1 142.97(13) . . ?
Co1 O3W H3WA 109.0 . . ?
Co1 O3W H3WB 109.3 . . ?
H3WA O3W H3WB 104.5 . . ?
Co1 O2W H2WA 68.3 . . ?
Co1 O2W H2WB 103.5 . . ?
H2WA O2W H2WB 105.0 . . ?
Co1 O1W H1WA 125.0 . . ?
Co1 O1W H1WB 124.0 . . ?
H1WA O1W H1WB 104.5 . . ?
C1 N1 Co1 122.1(2) . . ?
C2 N1 Co1 120.0(2) . . ?
C2 N1 C1 116.2(3) . . ?
C6 N5 H5 116.4 . . ?
C5 N5 H5 116.4 . . ?
C5 N5 C6 127.2(3) . . ?
C15 N4 C16 119.3(3) . . ?
C1 N2 C4 115.9(3) . . ?
C9 N6 H6 116.5 . . ?
C12 N6 H6 116.5 . . ?
C12 N6 C9 127.1(3) . . ?
C16 N3 C13 116.6(3) . . ?
N1 C1 H1 116.7 . . ?
N2 C1 N1 126.6(3) . . ?
N2 C1 H1 116.7 . . ?
C10 C9 N6 122.9(3) . . ?
C10 C9 C8 119.5(3) . . ?
C8 C9 N6 117.6(3) . . ?
N4 C16 H16 117.9 . . ?
N3 C16 N4 124.3(3) . . ?
N3 C16 H16 117.9 . . ?
N2 C4 C5 118.7(3) . . ?
N2 C4 C3 122.4(3) . . ?
C3 C4 C5 118.9(3) . . ?
N3 C13 C12 119.3(3) . . ?
N3 C13 C14 122.9(3) . . ?
C14 C13 C12 117.8(3) . . ?
C7 C6 N5 123.3(3) . . ?
C11 C6 N5 117.1(3) . . ?
C11 C6 C7 119.7(3) . . ?
N5 C5 C4 114.5(3) . . ?
O2 C5 N5 126.1(3) . . ?
O2 C5 C4 119.4(3) . . ?
C9 C10 H10 120.4 . . ?
C9 C10 C11 119.2(3) . . ?
C11 C10 H10 120.4 . . ?
N1 C2 H2 119.0 . . ?
N1 C2 C3 121.9(3) . . ?
C3 C2 H2 119.0 . . ?
N4 C15 H15 120.1 . . ?
N4 C15 C14 119.9(3) . . ?
C14 C15 H15 120.1 . . ?
C9 C8 H8 119.4 . . ?
C7 C8 C9 121.2(3) . . ?
C7 C8 H8 119.4 . . ?
C6 C7 H7 120.4 . . ?
C8 C7 C6 119.2(3) . . ?
C8 C7 H7 120.4 . . ?
O3 C12 N6 126.5(3) . . ?
O3 C12 C13 119.0(3) . . ?
N6 C12 C13 114.5(3) . . ?
C4 C3 C2 116.9(3) . . ?
C4 C3 H3 121.5 . . ?
C2 C3 H3 121.5 . . ?
C13 C14 C15 117.0(4) . . ?
C13 C14 H14 121.5 . . ?
C15 C14 H14 121.5 . . ?
C6 C11 C10 121.1(3) . . ?
C6 C11 H11 119.4 . . ?
C10 C11 H11 119.4 . . ?
H4WA O4W H4WB 109.5 . . ?
H5WA O5W H5WB 104.5 . . ?

loop_
_geom_bond_atom_site_label_1
_geom_bond_atom_site_label_2
_geom_bond_distance
_geom_bond_site_symmetry_2
_geom_bond_publ_flag
Te1 O13 1.919(2) . ?
Te1 O13 1.919(2) 2_675 ?
Te1 O14 1.9335(19) . ?
Te1 O14 1.9334(19) 2_675 ?
Te1 O5 1.9315(19) 2_675 ?
Te1 O5 1.9315(19) . ?
Mo1 O13 2.275(2) 2_675 ?
Mo1 O14 2.256(2) . ?
Mo1 O12 1.974(2) 2_675 ?
Mo1 O15 1.900(2) . ?
Mo1 O1 1.731(2) . ?
Mo1 O4 1.695(2) . ?
Mo3 O13 2.2818(19) . ?
Mo3 O12 1.984(2) . ?
Mo3 O5 2.277(2) 2_675 ?
Mo3 O11 1.893(2) . ?
Mo3 O9 1.732(2) . ?
Mo3 O8 1.701(2) . ?
Mo2 O14 2.294(2) . ?
Mo2 O5 2.281(2) 2_675 ?
Mo2 O15 1.938(2) . ?
Mo2 O11 1.939(2) . ?
Mo2 O7 1.714(2) . ?
Mo2 O6 1.705(2) . ?
Co1 O9 2.155(2) 2_675 ?
Co1 O1 2.117(2) . ?
Co1 O3W 2.103(2) . ?
Co1 O2W 2.053(2) . ?
Co1 H2WA 1.9102 . ?
Co1 O1W 2.057(2) . ?
Co1 N1 2.139(3) . ?
O3W H3WA 0.8505 . ?
O3W H3WB 0.8512 . ?
O2W H2WA 0.8662 . ?
O2W H2WB 0.8612 . ?
O1W H1WA 0.8503 . ?
O1W H1WB 0.8496 . ?
N1 C1 1.336(4) . ?
N1 C2 1.330(4) . ?
N5 H5 0.8600 . ?
N5 C6 1.428(4) . ?
N5 C5 1.341(4) . ?
N4 C16 1.339(4) . ?
N4 C15 1.329(5) . ?
N2 C1 1.329(4) . ?
N2 C4 1.331(4) . ?
O3 C12 1.213(4) . ?
N6 H6 0.8600 . ?
N6 C9 1.422(4) . ?
N6 C12 1.341(4) . ?
O2 C5 1.210(4) . ?
N3 C16 1.320(4) . ?
N3 C13 1.332(4) . ?
C1 H1 0.9300 . ?
C9 C10 1.382(5) . ?
C9 C8 1.384(5) . ?
C16 H16 0.9300 . ?
C4 C5 1.519(4) . ?
C4 C3 1.377(4) . ?
C13 C12 1.516(4) . ?
C13 C14 1.382(5) . ?
C6 C7 1.385(5) . ?
C6 C11 1.377(5) . ?
C10 H10 0.9300 . ?
C10 C11 1.385(4) . ?
C2 H2 0.9300 . ?
C2 C3 1.384(5) . ?
C15 H15 0.9300 . ?
C15 C14 1.382(5) . ?
C8 H8 0.9300 . ?
C8 C7 1.380(4) . ?
C7 H7 0.9300 . ?
C3 H3 0.9300 . ?
C14 H14 0.9300 . ?
C11 H11 0.9300 . ?
O4W H4WA 0.8504 . ?
O4W H4WB 0.8495 . ?
O5W H5WA 0.8500 . ?
O5W H5WB 0.8499 . ?

loop_
_geom_torsion_atom_site_label_1
_geom_torsion_atom_site_label_2
_geom_torsion_atom_site_label_3
_geom_torsion_atom_site_label_4
_geom_torsion
_geom_torsion_site_symmetry_1
_geom_torsion_site_symmetry_2
_geom_torsion_site_symmetry_3
_geom_torsion_site_symmetry_4
_geom_torsion_publ_flag
Co1 N1 C1 N2 -164.6(3) . . . . ?
Co1 N1 C2 C3 164.6(3) . . . . ?
O13 Mo1 O1 Co1 -43.9(2) 2_675 . . . ?
O13 Mo3 O11 Mo2 87.76(11) . . . . ?
O13 Mo3 O9 Co1 -36.69(19) . . . 2_675 ?
O14 Mo1 O1 Co1 -57.3(4) . . . . ?
O12 Mo1 O1 Co1 29.2(2) 2_675 . . . ?
O12 Mo3 O11 Mo2 49.5(2) . . . . ?
O12 Mo3 O9 Co1 36.34(19) . . . 2_675 ?
O5 Mo3 O11 Mo2 17.56(10) 2_675 . . . ?
O5 Mo3 O9 Co1 -44.8(4) 2_675 . . 2_675 ?
O15 Mo1 O1 Co1 -129.0(2) . . . . ?
O11 Mo3 O9 Co1 -121.93(18) . . . 2_675 ?
O9 Mo3 O11 Mo2 177.64(11) . . . . ?
O8 Mo3 O11 Mo2 -72.48(13) . . . . ?
O8 Mo3 O9 Co1 131.74(18) . . . 2_675 ?
O4 Mo1 O1 Co1 125.3(2) . . . . ?
N1 C2 C3 C4 0.5(6) . . . . ?
N5 C6 C7 C8 179.7(3) . . . . ?
N5 C6 C11 C10 -179.6(3) . . . . ?
N4 C15 C14 C13 0.7(6) . . . . ?
N2 C4 C5 N5 -2.1(5) . . . . ?
N2 C4 C5 O2 179.2(4) . . . . ?
N2 C4 C3 C2 0.1(6) . . . . ?
N6 C9 C10 C11 -178.5(3) . . . . ?
N6 C9 C8 C7 178.6(3) . . . . ?
N3 C13 C12 O3 -166.7(4) . . . . ?
N3 C13 C12 N6 14.4(5) . . . . ?
N3 C13 C14 C15 -0.2(6) . . . . ?
C1 N1 C2 C3 -0.7(5) . . . . ?
C1 N2 C4 C5 178.4(3) . . . . ?
C1 N2 C4 C3 -0.4(5) . . . . ?
C9 N6 C12 O3 -0.4(6) . . . . ?
C9 N6 C12 C13 178.4(3) . . . . ?
C9 C10 C11 C6 -0.6(6) . . . . ?
C9 C8 C7 C6 0.4(6) . . . . ?
C16 N4 C15 C14 -0.7(6) . . . . ?
C16 N3 C13 C12 178.4(3) . . . . ?
C16 N3 C13 C14 -0.4(6) . . . . ?
C4 N2 C1 N1 0.1(5) . . . . ?
C13 N3 C16 N4 0.5(6) . . . . ?
C6 N5 C5 O2 1.4(6) . . . . ?
C6 N5 C5 C4 -177.2(3) . . . . ?
C5 N5 C6 C7 -2.1(6) . . . . ?
C5 N5 C6 C11 177.4(3) . . . . ?
C5 C4 C3 C2 -178.6(3) . . . . ?
C10 C9 C8 C7 -1.1(6) . . . . ?
C2 N1 C1 N2 0.5(5) . . . . ?
C15 N4 C16 N3 0.0(6) . . . . ?
C8 C9 C10 C11 1.2(6) . . . . ?
C7 C6 C11 C10 -0.1(6) . . . . ?
C12 N6 C9 C10 2.2(6) . . . . ?
C12 N6 C9 C8 -177.5(4) . . . . ?
C12 C13 C14 C15 -179.1(4) . . . . ?
C3 C4 C5 N5 176.7(3) . . . . ?
C3 C4 C5 O2 -2.0(5) . . . . ?
C14 C13 C12 O3 12.2(5) . . . . ?
C14 C13 C12 N6 -166.7(3) . . . . ?
C11 C6 C7 C8 0.2(6) . . . . ?
